data_1501803
loop_
_publ_author_name
'Montaser, Rana'
'Abboud, Khalil A.'
'Paul, Valerie J.'
'Luesch, Hendrik'

_publ_section_title
;
 Pitiprolamide, a proline-rich dolastatin 16 analogue from the marine
 cyanobacterium Lyngbya majuscula from Guam.
;
_journal_issue 1
_journal_name_full 'Journal of natural products'
_journal_page_first 109
_journal_page_last 112
_journal_paper_doi 10.1021/np1006839
_journal_volume 74
_journal_year 2011
_chemical_absolute_configuration rm
_chemical_formula_sum 'C49 H79 N6 O13.5'
_chemical_formula_weight 968.18
_chemical_name_systematic
; 
 ? 
;
_space_group_IT_number 19
_symmetry_cell_setting orthorhombic
_symmetry_space_group_name_Hall 'P 2ac 2ab'
_symmetry_space_group_name_H-M 'P 21 21 21'
_atom_sites_solution_hydrogens geom
_atom_sites_solution_primary direct
_atom_sites_solution_secondary difmap
_audit_creation_method SHELXL-97
_audit_update_record
;
2010-07-16 # Formatted by publCIF
;
_cell_angle_alpha 90.00
_cell_angle_beta 90.00
_cell_angle_gamma 90.00
_cell_formula_units_Z 4
_cell_length_a 10.534(2)
_cell_length_b 14.952(3)
_cell_length_c 33.511(7)
_cell_measurement_reflns_used 3973
_cell_measurement_temperature 100(2)
_cell_measurement_theta_max 24.50
_cell_measurement_theta_min 2.28
_cell_volume 5278.1(18)
_computing_cell_refinement 'Bruker SAINT'
_computing_data_collection 'Bruker APEX2'
_computing_data_reduction 'Bruker SAINT'
_computing_molecular_graphics 'Bruker SHELXTL'
_computing_publication_material 'Bruker SHELXTL'
_computing_structure_refinement 'SHELXL-97 (Sheldrick, 2008)'
_computing_structure_solution 'SHELXS-97 (Sheldrick, 2008)'
_diffrn_ambient_temperature 100(2)
_diffrn_measured_fraction_theta_full 1.000
_diffrn_measured_fraction_theta_max 1.000
_diffrn_measurement_device_type 'Bruker APEX-II CCD'
_diffrn_measurement_method '\f and \w scans'
_diffrn_radiation_monochromator graphite
_diffrn_radiation_source 'fine-focus sealed tube'
_diffrn_radiation_type MoK\a
_diffrn_radiation_wavelength 0.71073
_diffrn_reflns_av_R_equivalents 0.1990
_diffrn_reflns_av_sigmaI/netI 0.2665
_diffrn_reflns_limit_h_max 12
_diffrn_reflns_limit_h_min -12
_diffrn_reflns_limit_k_max 17
_diffrn_reflns_limit_k_min -17
_diffrn_reflns_limit_l_max 39
_diffrn_reflns_limit_l_min -39
_diffrn_reflns_number 39870
_diffrn_reflns_theta_full 25.00
_diffrn_reflns_theta_max 25.00
_diffrn_reflns_theta_min 1.22
_exptl_absorpt_coefficient_mu 0.089
_exptl_absorpt_correction_T_max 0.9968
_exptl_absorpt_correction_T_min 0.9883
_exptl_absorpt_correction_type numerical
_exptl_absorpt_process_details 'based on measured indexed crystal faces, Bruker SHELXTL  v6.14 (Bruker 2008)'
_exptl_crystal_colour colourless
_exptl_crystal_density_diffrn 1.218
_exptl_crystal_density_method 'not measured'
_exptl_crystal_description needles
_exptl_crystal_F_000 2092
_exptl_crystal_size_max 0.13
_exptl_crystal_size_mid 0.09
_exptl_crystal_size_min 0.04
_refine_diff_density_max 0.336
_refine_diff_density_min -0.443
_refine_diff_density_rms 0.048
_refine_ls_abs_structure_details 'Flack H D (1983), Acta Cryst. A39, 876-881'
_refine_ls_abs_structure_Flack -0.4(13)
_refine_ls_extinction_method none
_refine_ls_goodness_of_fit_ref 0.727
_refine_ls_hydrogen_treatment mixed
_refine_ls_matrix_type full
_refine_ls_number_parameters 622
_refine_ls_number_reflns 9317
_refine_ls_number_restraints 0
_refine_ls_restrained_S_all 0.727
_refine_ls_R_factor_all 0.1639
_refine_ls_R_factor_gt 0.0499
_refine_ls_shift/su_max 0.005
_refine_ls_shift/su_mean 0.000
_refine_ls_structure_factor_coef Fsqd
_refine_ls_weighting_details 'calc w=1/[\s^2^(Fo^2^)+(0.0102P)^2^] where P=(Fo^2^+2Fc^2^)/3'
_refine_ls_weighting_scheme calc
_refine_ls_wR_factor_gt 0.0626
_refine_ls_wR_factor_ref 0.0812
_reflns_number_gt 3819
_reflns_number_total 9317
_reflns_threshold_expression >2\s(I)
_cod_data_source_file np1006839_si_002.cif
_cod_data_source_block rana1
_cod_depositor_comments
;
The following automatic conversions were performed:

'_symmetry_cell_setting' value 'Orthorhombic' changed to
'orthorhombic' according to
/home/saulius/struct/CIF-dictionaries/cif_core.dic dictionary named
'cif_core.dic' version 2.4.1 from 2010-06-29.

Automatic conversion script
Id: cif_fix_values 1715 2011-07-08 13:25:40Z adriana 
;
_cod_original_cell_volume 5278.0(19)
_cod_original_sg_symbol_H-M P212121
_cod_original_formula_sum 'C49 H79 N6 O13.50'
_cod_database_code 1501803

loop_
_symmetry_equiv_pos_as_xyz
'x, y, z'
'-x+1/2, -y, z+1/2'
'-x, y+1/2, -z+1/2'
'x+1/2, -y+1/2, -z'

loop_
_atom_site_label
_atom_site_type_symbol
_atom_site_fract_x
_atom_site_fract_y
_atom_site_fract_z
_atom_site_U_iso_or_equiv
_atom_site_adp_type
_atom_site_occupancy
_atom_site_symmetry_multiplicity
_atom_site_calc_flag
_atom_site_refinement_flags
O1 O 0.1119(3) 0.2625(2) 0.31697(10) 0.0310(10) Uani 1 1 d .
O2 O 0.1880(3) 0.42649(19) 0.39678(8) 0.0210(8) Uani 1 1 d .
O3 O 0.1540(3) 0.6532(2) 0.40945(9) 0.0282(9) Uani 1 1 d .
O4 O 0.5591(3) 0.8418(2) 0.32940(9) 0.0287(9) Uani 1 1 d .
O5 O 0.5986(3) 0.6446(2) 0.36135(9) 0.0221(9) Uani 1 1 d .
O6 O 0.8194(3) 0.54704(18) 0.37746(8) 0.0193(8) Uani 1 1 d .
O7 O 0.7624(3) 0.5907(2) 0.43909(9) 0.0265(9) Uani 1 1 d .
O8 O 0.6020(3) 0.39802(19) 0.37823(8) 0.0200(8) Uani 1 1 d .
O9 O 0.6487(3) 0.1162(2) 0.32049(10) 0.0321(9) Uani 1 1 d .
O10 O 0.3167(3) 0.28522(18) 0.33587(8) 0.0192(8) Uani 1 1 d .
O11 O 0.0538(3) 0.7403(2) 0.47616(9) 0.0402(10) Uani 1 1 d .
H11 H 0.0606 0.7222 0.4481 0.060 Uiso 1 1 d R
H11" H 0.1397 0.7770 0.4803 0.060 Uiso 1 1 d R
O12 O 0.7851(3) 0.9570(2) 0.32725(9) 0.0418(10) Uani 1 1 d .
H12' H 0.7270 1.0130 0.3209 0.063 Uiso 1 1 d R
H12" H 0.7118 0.9180 0.3271 0.063 Uiso 1 1 d R
O13 O 0.0398(5) 0.0373(4) 0.32013(19) 0.035(2) Uani 0.50 1 d P
H13' H 0.0575 0.0927 0.3191 0.053 Uiso 0.50 1 d PR
H13" H -0.0368 -0.0080 0.3248 0.053 Uiso 0.50 1 d PR
O14 O 0.8247(4) 0.6738(2) 0.51254(9) 0.0469(11) Uani 1 1 d .
H14' H 0.8000 0.6346 0.4912 0.070 Uiso 1 1 d R
H14" H 0.9247 0.6993 0.5100 0.070 Uiso 1 1 d R
N1 N 0.2803(3) 0.4662(2) 0.33972(11) 0.0147(9) Uani 1 1 d .
N2 N 0.3521(4) 0.6246(2) 0.38640(10) 0.0208(10) Uani 1 1 d .
H2 H 0.4238 0.6477 0.3816 0.025 Uiso 1 1 d R
N3 N 0.3725(4) 0.7991(2) 0.35621(12) 0.0237(11) Uani 1 1 d .
N4 N 0.6892(4) 0.7616(2) 0.39272(11) 0.0211(10) Uani 1 1 d .
N5 N 0.8056(3) 0.3712(2) 0.39578(11) 0.0143(9) Uani 1 1 d .
N6 N 0.5924(3) 0.2607(2) 0.32662(10) 0.0205(10) Uani 1 1 d .
H6 H 0.5294 0.2966 0.3314 0.025 Uiso 1 1 d R
C1 C 0.1975(5) 0.3114(3) 0.32356(13) 0.0221(13) Uani 1 1 d .
C2 C 0.1915(5) 0.4118(3) 0.31687(12) 0.0191(12) Uani 1 1 d .
H2A H 0.1035 0.4324 0.3233 0.023 Uiso 1 1 calc R
C3 C 0.2195(4) 0.4357(3) 0.27283(13) 0.0262(13) Uani 1 1 d .
H3A H 0.2064 0.3834 0.2552 0.031 Uiso 1 1 calc R
H3B H 0.1650 0.4855 0.2636 0.031 Uiso 1 1 calc R
C4 C 0.3589(4) 0.4633(3) 0.27392(13) 0.0284(13) Uani 1 1 d .
H4A H 0.4149 0.4102 0.2728 0.034 Uiso 1 1 calc R
H4B H 0.3795 0.5033 0.2513 0.034 Uiso 1 1 calc R
C5 C 0.3739(4) 0.5120(3) 0.31359(13) 0.0252(13) Uani 1 1 d .
H5A H 0.4612 0.5056 0.3241 0.030 Uiso 1 1 calc R
H5B H 0.3537 0.5764 0.3108 0.030 Uiso 1 1 calc R
C6 C 0.2683(4) 0.4700(3) 0.37942(14) 0.0169(12) Uani 1 1 d .
C7 C 0.3631(4) 0.5321(3) 0.40098(13) 0.0181(12) Uani 1 1 d .
H7A H 0.4503 0.5108 0.3940 0.022 Uiso 1 1 calc R
C8 C 0.3507(4) 0.5260(3) 0.44687(12) 0.0207(12) Uani 1 1 d .
H8A H 0.2592 0.5316 0.4544 0.025 Uiso 1 1 calc R
C9 C 0.4018(4) 0.4339(3) 0.46117(13) 0.0218(13) Uani 1 1 d .
H9A H 0.3651 0.3859 0.4444 0.026 Uiso 1 1 calc R
H9B H 0.4952 0.4323 0.4580 0.026 Uiso 1 1 calc R
C10 C 0.3681(5) 0.4174(3) 0.50415(14) 0.0214(13) Uani 1 1 d .
C11 C 0.2456(5) 0.3917(3) 0.51390(15) 0.0273(14) Uani 1 1 d .
H11A H 0.1863 0.3802 0.4932 0.033 Uiso 1 1 calc R
C12 C 0.2076(5) 0.3823(3) 0.55357(17) 0.0410(16) Uani 1 1 d .
H12A H 0.1239 0.3630 0.5596 0.049 Uiso 1 1 calc R
C13 C 0.2924(7) 0.4014(3) 0.58419(16) 0.0492(19) Uani 1 1 d .
H13A H 0.2659 0.3972 0.6112 0.059 Uiso 1 1 calc R
C14 C 0.4152(6) 0.4264(3) 0.57519(16) 0.0432(17) Uani 1 1 d .
H14A H 0.4737 0.4393 0.5960 0.052 Uiso 1 1 calc R
C15 C 0.4530(5) 0.4326(3) 0.53515(15) 0.0297(14) Uani 1 1 d .
H15A H 0.5386 0.4475 0.5291 0.036 Uiso 1 1 calc R
C16 C 0.4274(4) 0.6021(3) 0.46735(13) 0.0269(14) Uani 1 1 d .
H16A H 0.4179 0.5974 0.4964 0.040 Uiso 1 1 calc R
H16B H 0.3953 0.6602 0.4583 0.040 Uiso 1 1 calc R
H16C H 0.5173 0.5965 0.4603 0.040 Uiso 1 1 calc R
C17 C 0.2550(5) 0.6792(3) 0.39533(15) 0.0258(14) Uani 1 1 d .
C18 C 0.2830(5) 0.7807(3) 0.38874(15) 0.0252(13) Uani 1 1 d .
H18A H 0.3151 0.8079 0.4141 0.030 Uiso 1 1 calc R
C19 C 0.1628(5) 0.8312(3) 0.37457(14) 0.0389(16) Uani 1 1 d .
H19A H 0.0846 0.8031 0.3852 0.047 Uiso 1 1 calc R
H19B H 0.1651 0.8948 0.3826 0.047 Uiso 1 1 calc R
C20 C 0.1716(5) 0.8211(5) 0.32954(17) 0.087(3) Uani 1 1 d .
H20A H 0.1296 0.7651 0.3210 0.105 Uiso 1 1 calc R
H20B H 0.1289 0.8720 0.3162 0.105 Uiso 1 1 calc R
C21 C 0.3068(5) 0.8191(3) 0.31855(14) 0.0429(16) Uani 1 1 d .
H21A H 0.3234 0.7720 0.2984 0.052 Uiso 1 1 calc R
H21B H 0.3343 0.8775 0.3077 0.052 Uiso 1 1 calc R
C22 C 0.4988(5) 0.8162(3) 0.35880(16) 0.0250(13) Uani 1 1 d .
C23 C 0.5636(5) 0.8031(3) 0.39870(14) 0.0219(13) Uani 1 1 d .
H23A H 0.5100 0.7650 0.4166 0.026 Uiso 1 1 calc R
C24 C 0.5937(5) 0.8930(3) 0.41905(13) 0.0272(14) Uani 1 1 d .
H24A H 0.6079 0.9409 0.3991 0.033 Uiso 1 1 calc R
H24B H 0.5246 0.9113 0.4374 0.033 Uiso 1 1 calc R
C25 C 0.7158(4) 0.8713(3) 0.44201(13) 0.0267(13) Uani 1 1 d .
H25A H 0.6966 0.8387 0.4670 0.032 Uiso 1 1 calc R
H25B H 0.7630 0.9266 0.4486 0.032 Uiso 1 1 calc R
C26 C 0.7922(4) 0.8123(3) 0.41308(13) 0.0276(13) Uani 1 1 d .
H26A H 0.8415 0.8488 0.3939 0.033 Uiso 1 1 calc R
H26B H 0.8505 0.7718 0.4276 0.033 Uiso 1 1 calc R
C27 C 0.6946(5) 0.6825(3) 0.37392(13) 0.0241(13) Uani 1 1 d .
C28 C 0.8246(4) 0.6417(3) 0.36580(13) 0.0197(12) Uani 1 1 d .
H28A H 0.8929 0.6743 0.3806 0.024 Uiso 1 1 calc R
C29 C 0.8499(4) 0.6417(3) 0.32135(14) 0.0243(13) Uani 1 1 d .
H29A H 0.7795 0.6084 0.3079 0.029 Uiso 1 1 calc R
C30 C 0.9753(4) 0.5940(3) 0.31176(14) 0.0409(17) Uani 1 1 d .
H30A H 0.9714 0.5322 0.3214 0.061 Uiso 1 1 calc R
H30B H 1.0455 0.6253 0.3249 0.061 Uiso 1 1 calc R
H30C H 0.9890 0.5941 0.2828 0.061 Uiso 1 1 calc R
C31 C 0.8502(5) 0.7385(3) 0.30545(12) 0.0286(13) Uani 1 1 d .
H31A H 0.8635 0.7379 0.2765 0.043 Uiso 1 1 calc R
H31B H 0.9187 0.7723 0.3183 0.043 Uiso 1 1 calc R
H31C H 0.7685 0.7668 0.3115 0.043 Uiso 1 1 calc R
C32 C 0.7894(4) 0.5335(3) 0.41580(15) 0.0202(12) Uani 1 1 d .
C33 C 0.7997(4) 0.4359(3) 0.42833(12) 0.0182(12) Uani 1 1 d .
H33A H 0.7278 0.4205 0.4465 0.022 Uiso 1 1 calc R
C34 C 0.9272(4) 0.4225(3) 0.45044(12) 0.0196(13) Uani 1 1 d .
H34A H 0.9928 0.4640 0.4402 0.023 Uiso 1 1 calc R
H34B H 0.9171 0.4320 0.4795 0.023 Uiso 1 1 calc R
C35 C 0.9618(4) 0.3252(3) 0.44122(13) 0.0214(13) Uani 1 1 d .
H35A H 1.0535 0.3140 0.4452 0.026 Uiso 1 1 calc R
H35B H 0.9123 0.2831 0.4579 0.026 Uiso 1 1 calc R
C36 C 0.9255(4) 0.3177(3) 0.39754(12) 0.0176(12) Uani 1 1 d .
H36A H 0.9918 0.3435 0.3801 0.021 Uiso 1 1 calc R
H36B H 0.9104 0.2547 0.3898 0.021 Uiso 1 1 calc R
C37 C 0.7017(5) 0.3565(3) 0.37326(13) 0.0184(12) Uani 1 1 d .
C38 C 0.7168(4) 0.2891(3) 0.33955(13) 0.0171(12) Uani 1 1 d .
H38A H 0.7626 0.2357 0.3503 0.021 Uiso 1 1 calc R
C39 C 0.7971(4) 0.3290(3) 0.30488(13) 0.0246(13) Uani 1 1 d .
H39A H 0.8777 0.3524 0.3167 0.030 Uiso 1 1 calc R
C40 C 0.7293(4) 0.4079(3) 0.28471(13) 0.0328(15) Uani 1 1 d .
H40A H 0.7830 0.4318 0.2633 0.049 Uiso 1 1 calc R
H40B H 0.7131 0.4548 0.3045 0.049 Uiso 1 1 calc R
H40C H 0.6486 0.3874 0.2734 0.049 Uiso 1 1 calc R
C41 C 0.8332(4) 0.2555(3) 0.27508(13) 0.0365(15) Uani 1 1 d .
H41A H 0.8824 0.2816 0.2532 0.055 Uiso 1 1 calc R
H41B H 0.7559 0.2279 0.2644 0.055 Uiso 1 1 calc R
H41C H 0.8843 0.2099 0.2886 0.055 Uiso 1 1 calc R
C42 C 0.5650(5) 0.1728(3) 0.32074(13) 0.0209(13) Uani 1 1 d .
C43 C 0.4258(4) 0.1489(3) 0.31167(14) 0.0219(13) Uani 1 1 d .
C44 C 0.3322(5) 0.1876(3) 0.34255(13) 0.0211(13) Uani 1 1 d .
H44A H 0.2479 0.1583 0.3385 0.025 Uiso 1 1 calc R
C45 C 0.3692(5) 0.1770(3) 0.38605(12) 0.0252(13) Uani 1 1 d .
H45A H 0.4408 0.2177 0.3920 0.030 Uiso 1 1 calc R
H45B H 0.3987 0.1150 0.3906 0.030 Uiso 1 1 calc R
C46 C 0.2599(4) 0.1972(3) 0.41457(13) 0.0279(14) Uani 1 1 d .
H46A H 0.1850 0.1612 0.4068 0.033 Uiso 1 1 calc R
H46B H 0.2367 0.2611 0.4123 0.033 Uiso 1 1 calc R
C47 C 0.2945(4) 0.1763(3) 0.45781(12) 0.0329(14) Uani 1 1 d .
H47A H 0.2217 0.1892 0.4751 0.049 Uiso 1 1 calc R
H47B H 0.3668 0.2133 0.4659 0.049 Uiso 1 1 calc R
H47C H 0.3172 0.1129 0.4602 0.049 Uiso 1 1 calc R
C48 C 0.3917(4) 0.1812(3) 0.26930(12) 0.0284(14) Uani 1 1 d .
H48A H 0.4521 0.1562 0.2501 0.043 Uiso 1 1 calc R
H48B H 0.3955 0.2467 0.2683 0.043 Uiso 1 1 calc R
H48C H 0.3056 0.1614 0.2625 0.043 Uiso 1 1 calc R
C49 C 0.4078(4) 0.0465(3) 0.31341(14) 0.0335(15) Uani 1 1 d .
H49A H 0.4288 0.0249 0.3402 0.050 Uiso 1 1 calc R
H49B H 0.4639 0.0179 0.2939 0.050 Uiso 1 1 calc R
H49C H 0.3194 0.0317 0.3072 0.050 Uiso 1 1 calc R

loop_
_atom_site_aniso_label
_atom_site_aniso_U_11
_atom_site_aniso_U_22
_atom_site_aniso_U_33
_atom_site_aniso_U_23
_atom_site_aniso_U_13
_atom_site_aniso_U_12
O1 0.016(2) 0.019(2) 0.058(3) -0.007(2) -0.010(2) -0.0030(18)
O2 0.021(2) 0.0184(19) 0.024(2) 0.0002(16) 0.0058(18) -0.0085(17)
O3 0.015(2) 0.024(2) 0.046(2) -0.0071(18) 0.005(2) 0.0052(18)
O4 0.040(2) 0.024(2) 0.022(2) 0.0035(18) 0.0062(19) 0.0012(19)
O5 0.026(2) 0.0132(19) 0.027(2) -0.0022(17) 0.0031(19) -0.0044(18)
O6 0.024(2) 0.0101(18) 0.024(2) 0.0024(16) -0.0013(18) 0.0025(17)
O7 0.040(2) 0.019(2) 0.020(2) -0.0085(17) 0.0005(18) -0.0007(19)
O8 0.016(2) 0.0170(19) 0.027(2) -0.0031(16) 0.0018(17) 0.0083(17)
O9 0.019(2) 0.022(2) 0.055(2) -0.0072(19) -0.005(2) 0.0101(19)
O10 0.016(2) 0.019(2) 0.0222(19) -0.0039(16) -0.0033(17) 0.0022(16)
O11 0.040(2) 0.051(3) 0.030(2) -0.010(2) -0.0004(19) 0.008(2)
O12 0.038(2) 0.038(2) 0.049(2) -0.002(2) -0.003(2) 0.011(2)
O13 0.012(4) 0.023(4) 0.071(6) 0.004(4) 0.010(4) 0.004(3)
O14 0.064(3) 0.048(2) 0.029(2) -0.0180(19) 0.008(2) -0.010(2)
N1 0.015(2) 0.012(2) 0.017(2) -0.0008(19) 0.000(2) 0.0013(19)
N2 0.021(2) 0.018(2) 0.024(2) -0.002(2) 0.001(2) -0.007(2)
N3 0.034(3) 0.012(2) 0.025(3) 0.005(2) -0.010(3) -0.001(2)
N4 0.023(3) 0.017(2) 0.024(2) -0.002(2) -0.003(2) 0.005(2)
N5 0.009(2) 0.010(2) 0.024(2) 0.0004(19) -0.001(2) 0.002(2)
N6 0.016(2) 0.018(2) 0.027(3) -0.009(2) 0.002(2) 0.004(2)
C1 0.025(3) 0.029(3) 0.012(3) 0.001(3) 0.011(3) 0.012(3)
C2 0.021(3) 0.017(3) 0.020(3) -0.001(2) 0.003(3) 0.004(3)
C3 0.033(3) 0.019(3) 0.027(3) -0.003(3) -0.003(3) 0.002(3)
C4 0.031(3) 0.032(3) 0.023(3) -0.001(3) 0.002(3) 0.000(3)
C5 0.030(3) 0.020(3) 0.025(3) 0.000(3) 0.006(3) 0.005(3)
C6 0.015(3) 0.016(3) 0.019(3) -0.006(2) -0.004(3) 0.015(3)
C7 0.019(3) 0.010(3) 0.025(3) 0.003(2) 0.000(3) 0.000(2)
C8 0.017(3) 0.021(3) 0.024(3) 0.004(3) 0.005(3) 0.003(3)
C9 0.021(3) 0.020(3) 0.024(3) -0.004(3) -0.006(3) 0.010(3)
C10 0.027(3) 0.016(3) 0.021(3) -0.001(2) 0.001(3) 0.009(3)
C11 0.035(4) 0.013(3) 0.034(4) -0.004(3) 0.012(3) -0.005(3)
C12 0.047(4) 0.023(3) 0.053(4) 0.004(3) 0.029(4) -0.002(3)
C13 0.097(6) 0.025(4) 0.026(4) 0.012(3) 0.022(4) 0.029(4)
C14 0.072(5) 0.033(4) 0.024(4) -0.002(3) -0.012(4) 0.023(4)
C15 0.027(3) 0.025(3) 0.038(4) 0.000(3) 0.001(3) 0.010(3)
C16 0.037(3) 0.026(3) 0.018(3) 0.005(3) 0.000(3) -0.005(3)
C17 0.025(4) 0.029(3) 0.023(3) -0.009(3) -0.011(3) 0.001(3)
C18 0.018(3) 0.017(3) 0.041(4) -0.002(3) -0.003(3) 0.004(3)
C19 0.028(4) 0.034(4) 0.055(4) -0.016(3) -0.026(3) 0.017(3)
C20 0.035(4) 0.144(7) 0.083(6) 0.079(5) -0.020(4) -0.024(5)
C21 0.060(5) 0.028(3) 0.041(4) -0.003(3) -0.022(4) -0.010(3)
C22 0.035(4) 0.007(3) 0.032(4) -0.006(3) -0.006(3) 0.003(3)
C23 0.031(3) 0.011(3) 0.023(3) 0.000(2) -0.001(3) 0.002(3)
C24 0.043(4) 0.019(3) 0.020(3) -0.004(3) -0.001(3) 0.002(3)
C25 0.043(4) 0.015(3) 0.022(3) -0.008(2) -0.006(3) -0.003(3)
C26 0.033(3) 0.020(3) 0.030(3) -0.006(3) 0.001(3) -0.005(3)
C27 0.036(4) 0.020(3) 0.016(3) 0.007(3) 0.003(3) 0.006(3)
C28 0.027(3) 0.005(3) 0.027(3) 0.003(2) -0.002(3) 0.003(3)
C29 0.019(3) 0.019(3) 0.035(3) 0.004(3) 0.008(3) 0.004(3)
C30 0.041(4) 0.033(4) 0.049(4) 0.016(3) 0.021(3) 0.011(3)
C31 0.032(3) 0.024(3) 0.030(3) 0.006(3) 0.004(3) 0.004(3)
C32 0.012(3) 0.023(3) 0.026(3) 0.007(3) -0.001(3) -0.004(3)
C33 0.024(3) 0.017(3) 0.014(3) -0.002(2) 0.002(3) -0.001(3)
C34 0.021(3) 0.025(3) 0.013(3) 0.000(2) 0.001(3) 0.004(3)
C35 0.019(3) 0.023(3) 0.022(3) 0.005(3) -0.003(3) 0.005(3)
C36 0.019(3) 0.015(3) 0.019(3) -0.001(2) 0.000(3) -0.001(3)
C37 0.025(3) 0.011(3) 0.019(3) 0.007(2) 0.002(3) -0.009(3)
C38 0.013(3) 0.017(3) 0.021(3) -0.003(2) -0.009(3) 0.009(2)
C39 0.017(3) 0.034(3) 0.023(3) -0.005(3) 0.006(3) -0.008(3)
C40 0.030(3) 0.036(3) 0.032(3) 0.004(3) 0.008(3) -0.008(3)
C41 0.026(3) 0.058(4) 0.026(3) -0.014(3) 0.001(3) 0.006(3)
C42 0.018(3) 0.026(3) 0.018(3) -0.002(3) 0.003(3) -0.011(3)
C43 0.013(3) 0.021(3) 0.032(3) -0.006(3) -0.004(3) -0.004(3)
C44 0.018(3) 0.011(3) 0.035(3) 0.002(2) 0.003(3) 0.003(3)
C45 0.032(3) 0.012(3) 0.031(3) 0.004(3) -0.006(3) -0.002(3)
C46 0.026(3) 0.028(3) 0.029(3) -0.004(3) 0.007(3) -0.004(3)
C47 0.035(4) 0.032(3) 0.032(3) 0.004(3) 0.005(3) 0.005(3)
C48 0.032(3) 0.027(3) 0.025(3) -0.015(3) 0.000(3) 0.006(3)
C49 0.029(3) 0.023(3) 0.048(4) -0.011(3) -0.002(3) 0.006(3)

loop_
_atom_type_symbol
_atom_type_description
_atom_type_scat_dispersion_real
_atom_type_scat_dispersion_imag
_atom_type_scat_source
C C 0.0033 0.0016 'International Tables Vol C Tables 4.2.6.8 and 6.1.1.4'
H H 0.0000 0.0000 'International Tables Vol C Tables 4.2.6.8 and 6.1.1.4'
N N 0.0061 0.0033 'International Tables Vol C Tables 4.2.6.8 and 6.1.1.4'
O O 0.0106 0.0060 'International Tables Vol C Tables 4.2.6.8 and 6.1.1.4'

loop_
_geom_angle_atom_site_label_1
_geom_angle_atom_site_label_2
_geom_angle_atom_site_label_3
_geom_angle
C32 O6 C28 114.2(3)
C1 O10 C44 115.1(4)
H11 O11 H11" 101.7
H12' O12 H12" 90.9
H13' O13 H13" 142.4
H14' O14 H14" 113.9
C6 N1 C2 119.1(4)
C6 N1 C5 129.0(4)
C2 N1 C5 111.9(3)
C17 N2 C7 123.9(4)
C17 N2 H2 118.3
C7 N2 H2 112.2
C22 N3 C18 128.1(4)
C22 N3 C21 118.6(4)
C18 N3 C21 111.9(4)
C27 N4 C23 118.2(4)
C27 N4 C26 129.3(4)
C23 N4 C26 112.2(3)
C37 N5 C33 119.5(4)
C37 N5 C36 128.3(4)
C33 N5 C36 111.2(3)
C42 N6 C38 121.3(4)
C42 N6 H6 117.5
C38 N6 H6 117.2
O1 C1 O10 125.2(4)
O1 C1 C2 123.5(5)
O10 C1 C2 111.2(4)
N1 C2 C1 116.5(4)
N1 C2 C3 104.5(4)
C1 C2 C3 111.2(4)
N1 C2 H2A 108.1
C1 C2 H2A 108.1
C3 C2 H2A 108.1
C4 C3 C2 102.9(4)
C4 C3 H3A 111.2
C2 C3 H3A 111.2
C4 C3 H3B 111.2
C2 C3 H3B 111.2
H3A C3 H3B 109.1
C5 C4 C3 104.5(4)
C5 C4 H4A 110.9
C3 C4 H4A 110.9
C5 C4 H4B 110.9
C3 C4 H4B 110.9
H4A C4 H4B 108.9
N1 C5 C4 103.0(4)
N1 C5 H5A 111.2
C4 C5 H5A 111.2
N1 C5 H5B 111.2
C4 C5 H5B 111.2
H5A C5 H5B 109.1
O2 C6 N1 121.2(4)
O2 C6 C7 123.3(4)
N1 C6 C7 115.5(4)
N2 C7 C6 111.1(4)
N2 C7 C8 112.2(4)
C6 C7 C8 112.1(4)
N2 C7 H7A 107.0
C6 C7 H7A 107.0
C8 C7 H7A 107.0
C7 C8 C16 110.6(4)
C7 C8 C9 109.2(4)
C16 C8 C9 109.4(4)
C7 C8 H8A 109.2
C16 C8 H8A 109.2
C9 C8 H8A 109.2
C10 C9 C8 111.0(4)
C10 C9 H9A 109.4
C8 C9 H9A 109.4
C10 C9 H9B 109.4
C8 C9 H9B 109.4
H9A C9 H9B 108.0
C11 C10 C15 117.9(5)
C11 C10 C9 119.4(5)
C15 C10 C9 122.5(5)
C10 C11 C12 121.3(5)
C10 C11 H11A 119.4
C12 C11 H11A 119.4
C13 C12 C11 119.9(5)
C13 C12 H12A 120.0
C11 C12 H12A 120.0
C14 C13 C12 119.7(5)
C14 C13 H13A 120.1
C12 C13 H13A 120.1
C13 C14 C15 119.6(6)
C13 C14 H14A 120.2
C15 C14 H14A 120.2
C10 C15 C14 121.4(5)
C10 C15 H15A 119.3
C14 C15 H15A 119.3
C8 C16 H16A 109.5
C8 C16 H16B 109.5
H16A C16 H16B 109.5
C8 C16 H16C 109.5
H16A C16 H16C 109.5
H16B C16 H16C 109.5
O3 C17 N2 123.7(5)
O3 C17 C18 121.7(5)
N2 C17 C18 114.5(4)
N3 C18 C19 101.9(4)
N3 C18 C17 114.1(4)
C19 C18 C17 111.2(4)
N3 C18 H18A 109.8
C19 C18 H18A 109.8
C17 C18 H18A 109.8
C20 C19 C18 101.9(4)
C20 C19 H19A 111.4
C18 C19 H19A 111.4
C20 C19 H19B 111.4
C18 C19 H19B 111.4
H19A C19 H19B 109.3
C21 C20 C19 108.1(5)
C21 C20 H20A 110.1
C19 C20 H20A 110.1
C21 C20 H20B 110.1
C19 C20 H20B 110.1
H20A C20 H20B 108.4
N3 C21 C20 104.2(4)
N3 C21 H21A 110.9
C20 C21 H21A 110.9
N3 C21 H21B 110.9
C20 C21 H21B 110.9
H21A C21 H21B 108.9
O4 C22 N3 120.8(5)
O4 C22 C23 120.9(5)
N3 C22 C23 118.3(5)
N4 C23 C22 109.8(4)
N4 C23 C24 104.0(4)
C22 C23 C24 111.8(4)
N4 C23 H23A 110.4
C22 C23 H23A 110.4
C24 C23 H23A 110.4
C25 C24 C23 102.2(4)
C25 C24 H24A 111.3
C23 C24 H24A 111.3
C25 C24 H24B 111.3
C23 C24 H24B 111.3
H24A C24 H24B 109.2
C24 C25 C26 104.1(4)
C24 C25 H25A 110.9
C26 C25 H25A 110.9
C24 C25 H25B 110.9
C26 C25 H25B 110.9
H25A C25 H25B 109.0
N4 C26 C25 101.5(4)
N4 C26 H26A 111.5
C25 C26 H26A 111.5
N4 C26 H26B 111.5
C25 C26 H26B 111.5
H26A C26 H26B 109.3
O5 C27 N4 122.1(5)
O5 C27 C28 119.5(4)
N4 C27 C28 118.3(5)
O6 C28 C29 105.5(4)
O6 C28 C27 107.7(4)
C29 C28 C27 109.5(4)
O6 C28 H28A 111.3
C29 C28 H28A 111.3
C27 C28 H28A 111.3
C28 C29 C30 111.0(4)
C28 C29 C31 109.9(4)
C30 C29 C31 111.2(4)
C28 C29 H29A 108.2
C30 C29 H29A 108.2
C31 C29 H29A 108.2
C29 C30 H30A 109.5
C29 C30 H30B 109.5
H30A C30 H30B 109.5
C29 C30 H30C 109.5
H30A C30 H30C 109.5
H30B C30 H30C 109.5
C29 C31 H31A 109.5
C29 C31 H31B 109.5
H31A C31 H31B 109.5
C29 C31 H31C 109.5
H31A C31 H31C 109.5
H31B C31 H31C 109.5
O7 C32 O6 125.1(4)
O7 C32 C33 121.6(4)
O6 C32 C33 113.1(4)
N5 C33 C32 115.6(4)
N5 C33 C34 103.6(4)
C32 C33 C34 108.6(4)
N5 C33 H33A 109.6
C32 C33 H33A 109.6
C34 C33 H33A 109.6
C35 C34 C33 103.4(4)
C35 C34 H34A 111.1
C33 C34 H34A 111.1
C35 C34 H34B 111.1
C33 C34 H34B 111.1
H34A C34 H34B 109.0
C36 C35 C34 101.8(4)
C36 C35 H35A 111.4
C34 C35 H35A 111.4
C36 C35 H35B 111.4
C34 C35 H35B 111.4
H35A C35 H35B 109.3
N5 C36 C35 102.2(3)
N5 C36 H36A 111.3
C35 C36 H36A 111.3
N5 C36 H36B 111.3
C35 C36 H36B 111.3
H36A C36 H36B 109.2
O8 C37 N5 122.3(4)
O8 C37 C38 121.6(4)
N5 C37 C38 116.0(4)
N6 C38 C37 108.8(4)
N6 C38 C39 112.5(4)
C37 C38 C39 110.9(4)
N6 C38 H38A 108.2
C37 C38 H38A 108.2
C39 C38 H38A 108.2
C41 C39 C40 112.3(4)
C41 C39 C38 110.3(4)
C40 C39 C38 111.7(4)
C41 C39 H39A 107.4
C40 C39 H39A 107.4
C38 C39 H39A 107.4
C39 C40 H40A 109.5
C39 C40 H40B 109.5
H40A C40 H40B 109.5
C39 C40 H40C 109.5
H40A C40 H40C 109.5
H40B C40 H40C 109.5
C39 C41 H41A 109.5
C39 C41 H41B 109.5
H41A C41 H41B 109.5
C39 C41 H41C 109.5
H41A C41 H41C 109.5
H41B C41 H41C 109.5
O9 C42 N6 121.2(4)
O9 C42 C43 121.6(4)
N6 C42 C43 117.1(4)
C42 C43 C44 112.9(4)
C42 C43 C48 109.3(4)
C44 C43 C48 110.5(4)
C42 C43 C49 109.9(4)
C44 C43 C49 105.6(4)
C48 C43 C49 108.5(4)
O10 C44 C45 106.0(3)
O10 C44 C43 109.8(4)
C45 C44 C43 116.2(4)
O10 C44 H44A 108.2
C45 C44 H44A 108.2
C43 C44 H44A 108.2
C44 C45 C46 112.8(4)
C44 C45 H45A 109.0
C46 C45 H45A 109.0
C44 C45 H45B 109.0
C46 C45 H45B 109.0
H45A C45 H45B 107.8
C45 C46 C47 112.0(4)
C45 C46 H46A 109.2
C47 C46 H46A 109.2
C45 C46 H46B 109.2
C47 C46 H46B 109.2
H46A C46 H46B 107.9
C46 C47 H47A 109.5
C46 C47 H47B 109.5
H47A C47 H47B 109.5
C46 C47 H47C 109.5
H47A C47 H47C 109.5
H47B C47 H47C 109.5
C43 C48 H48A 109.5
C43 C48 H48B 109.5
H48A C48 H48B 109.5
C43 C48 H48C 109.5
H48A C48 H48C 109.5
H48B C48 H48C 109.5
C43 C49 H49A 109.5
C43 C49 H49B 109.5
H49A C49 H49B 109.5
C43 C49 H49C 109.5
H49A C49 H49C 109.5
H49B C49 H49C 109.5

loop_
_geom_bond_atom_site_label_1
_geom_bond_atom_site_label_2
_geom_bond_distance
O1 C1 1.180(5)
O2 C6 1.216(5)
O3 C17 1.227(5)
O4 C22 1.234(5)
O5 C27 1.233(5)
O6 C32 1.339(5)
O6 C28 1.470(5)
O7 C32 1.192(5)
O8 C37 1.230(5)
O9 C42 1.222(5)
O10 C1 1.379(5)
O10 C44 1.485(4)
O11 H11 0.9822
O11 H11" 1.0679
O12 H12' 1.0586
O12 H12" 0.9670
O13 H13' 0.8499
O13 H13" 1.0648
O14 H14' 0.9605
O14 H14" 1.1233
N1 C6 1.338(5)
N1 C2 1.457(5)
N1 C5 1.486(5)
N2 C17 1.342(5)
N2 C7 1.472(5)
N2 H2 0.8454
N3 C22 1.357(6)
N3 C18 1.467(6)
N3 C21 1.470(5)
N4 C27 1.341(5)
N4 C23 1.475(5)
N4 C26 1.489(5)
N5 C37 1.348(5)
N5 C33 1.459(5)
N5 C36 1.496(5)
N6 C42 1.360(5)
N6 C38 1.443(5)
N6 H6 0.8684
C1 C2 1.519(6)
C2 C3 1.547(5)
C2 H2A 1.0000
C3 C4 1.526(6)
C3 H3A 0.9900
C3 H3B 0.9900
C4 C5 1.524(5)
C4 H4A 0.9900
C4 H4B 0.9900
C5 H5A 0.9900
C5 H5B 0.9900
C6 C7 1.542(6)
C7 C8 1.546(5)
C7 H7A 1.0000
C8 C16 1.554(5)
C8 C9 1.555(5)
C8 H8A 1.0000
C9 C10 1.504(6)
C9 H9A 0.9900
C9 H9B 0.9900
C10 C11 1.386(6)
C10 C15 1.390(6)
C11 C12 1.395(6)
C11 H11A 0.9500
C12 C13 1.390(7)
C12 H12A 0.9500
C13 C14 1.380(7)
C13 H13A 0.9500
C14 C15 1.403(6)
C14 H14A 0.9500
C15 H15A 0.9500
C16 H16A 0.9800
C16 H16B 0.9800
C16 H16C 0.9800
C17 C18 1.562(6)
C18 C19 1.549(6)
C18 H18A 1.0000
C19 C20 1.520(6)
C19 H19A 0.9900
C19 H19B 0.9900
C20 C21 1.471(7)
C20 H20A 0.9900
C20 H20B 0.9900
C21 H21A 0.9900
C21 H21B 0.9900
C22 C23 1.514(6)
C23 C24 1.540(6)
C23 H23A 1.0000
C24 C25 1.533(6)
C24 H24A 0.9900
C24 H24B 0.9900
C25 C26 1.538(5)
C25 H25A 0.9900
C25 H25B 0.9900
C26 H26A 0.9900
C26 H26B 0.9900
C27 C28 1.524(6)
C28 C29 1.513(5)
C28 H28A 1.0000
C29 C30 1.535(6)
C29 C31 1.542(5)
C29 H29A 1.0000
C30 H30A 0.9800
C30 H30B 0.9800
C30 H30C 0.9800
C31 H31A 0.9800
C31 H31B 0.9800
C31 H31C 0.9800
C32 C33 1.522(6)
C33 C34 1.546(6)
C33 H33A 1.0000
C34 C35 1.532(6)
C34 H34A 0.9900
C34 H34B 0.9900
C35 C36 1.517(5)
C35 H35A 0.9900
C35 H35B 0.9900
C36 H36A 0.9900
C36 H36B 0.9900
C37 C38 1.523(5)
C38 C39 1.556(6)
C38 H38A 1.0000
C39 C41 1.533(5)
C39 C40 1.536(5)
C39 H39A 1.0000
C40 H40A 0.9800
C40 H40B 0.9800
C40 H40C 0.9800
C41 H41A 0.9800
C41 H41B 0.9800
C41 H41C 0.9800
C42 C43 1.540(6)
C43 C44 1.542(6)
C43 C48 1.542(6)
C43 C49 1.543(6)
C44 C45 1.517(5)
C44 H44A 1.0000
C45 C46 1.526(6)
C45 H45A 0.9900
C45 H45B 0.9900
C46 C47 1.526(5)
C46 H46A 0.9900
C46 H46B 0.9900
C47 H47A 0.9800
C47 H47B 0.9800
C47 H47C 0.9800
C48 H48A 0.9800
C48 H48B 0.9800
C48 H48C 0.9800
C49 H49A 0.9800
C49 H49B 0.9800
C49 H49C 0.9800

loop_
_geom_hbond_atom_site_label_D
_geom_hbond_atom_site_label_H
_geom_hbond_atom_site_label_A
_geom_hbond_distance_DH
_geom_hbond_distance_HA
_geom_hbond_distance_DA
_geom_hbond_angle_DHA
_geom_hbond_site_symmetry_A
O11 H11 O3 0.98 1.93 2.794(4) 146.0 .
O12 H12" O4 0.97 1.97 2.939(5) 177.0 .
O13 H13' O1 0.85 2.60 3.454(7) 179.4 .
O14 H14' O7 0.96 1.91 2.834(4) 161.4 .
N2 H2 O5 0.85 1.96 2.745(5) 153.4 .
N6 H6 O10 0.87 2.25 2.943(5) 136.6 .
O11 H11" O14 1.07 2.10 3.153(5) 169.4 4_466
O12 H12' O9 1.06 1.75 2.790(4) 166.4 1_565
O13 H13" O12 1.06 1.95 2.949(7) 154.9 1_445
O14 H14" O11 1.12 1.87 2.880(5) 146.8 1_655

loop_
_geom_torsion_atom_site_label_1
_geom_torsion_atom_site_label_2
_geom_torsion_atom_site_label_3
_geom_torsion_atom_site_label_4
_geom_torsion
C44 O10 C1 O1 -2.7(7)
C44 O10 C1 C2 -179.1(3)
C6 N1 C2 C1 -66.0(5)
C5 N1 C2 C1 114.8(4)
C6 N1 C2 C3 170.9(4)
C5 N1 C2 C3 -8.3(5)
O1 C1 C2 N1 157.1(5)
O10 C1 C2 N1 -26.5(5)
O1 C1 C2 C3 -83.4(6)
O10 C1 C2 C3 93.1(5)
N1 C2 C3 C4 27.4(4)
C1 C2 C3 C4 -99.1(5)
C2 C3 C4 C5 -36.6(4)
C6 N1 C5 C4 166.6(4)
C2 N1 C5 C4 -14.4(5)
C3 C4 C5 N1 31.4(5)
C2 N1 C6 O2 2.8(6)
C5 N1 C6 O2 -178.2(4)
C2 N1 C6 C7 -177.7(3)
C5 N1 C6 C7 1.3(6)
C17 N2 C7 C6 73.2(5)
C17 N2 C7 C8 -53.1(6)
O2 C6 C7 N2 -121.7(5)
N1 C6 C7 N2 58.7(5)
O2 C6 C7 C8 4.7(6)
N1 C6 C7 C8 -174.8(4)
N2 C7 C8 C16 -43.0(5)
C6 C7 C8 C16 -168.8(3)
N2 C7 C8 C9 -163.5(4)
C6 C7 C8 C9 70.8(5)
C7 C8 C9 C10 -168.7(4)
C16 C8 C9 C10 70.1(5)
C8 C9 C10 C11 77.2(5)
C8 C9 C10 C15 -98.4(5)
C15 C10 C11 C12 0.8(7)
C9 C10 C11 C12 -175.0(4)
C10 C11 C12 C13 1.8(8)
C11 C12 C13 C14 -2.3(8)
C12 C13 C14 C15 0.2(8)
C11 C10 C15 C14 -3.0(7)
C9 C10 C15 C14 172.7(4)
C13 C14 C15 C10 2.5(8)
C7 N2 C17 O3 -15.5(8)
C7 N2 C17 C18 161.0(4)
C22 N3 C18 C19 141.5(5)
C21 N3 C18 C19 -24.8(5)
C22 N3 C18 C17 -98.6(6)
C21 N3 C18 C17 95.2(5)
O3 C17 C18 N3 -152.4(4)
N2 C17 C18 N3 31.1(6)
O3 C17 C18 C19 -37.8(7)
N2 C17 C18 C19 145.7(4)
N3 C18 C19 C20 33.2(5)
C17 C18 C19 C20 -88.8(5)
C18 C19 C20 C21 -32.0(6)
C22 N3 C21 C20 -162.4(5)
C18 N3 C21 C20 5.3(6)
C19 C20 C21 N3 17.4(6)
C18 N3 C22 O4 -170.5(4)
C21 N3 C22 O4 -5.1(7)
C18 N3 C22 C23 9.3(7)
C21 N3 C22 C23 174.8(4)
C27 N4 C23 C22 -57.8(5)
C26 N4 C23 C22 128.3(4)
C27 N4 C23 C24 -177.6(4)
C26 N4 C23 C24 8.5(5)
O4 C22 C23 N4 -40.5(6)
N3 C22 C23 N4 139.6(4)
O4 C22 C23 C24 74.4(6)
N3 C22 C23 C24 -105.5(5)
N4 C23 C24 C25 -29.7(5)
C22 C23 C24 C25 -148.1(4)
C23 C24 C25 C26 40.3(5)
C27 N4 C26 C25 -156.9(4)
C23 N4 C26 C25 16.2(5)
C24 C25 C26 N4 -34.6(4)
C23 N4 C27 O5 0.7(7)
C26 N4 C27 O5 173.4(4)
C23 N4 C27 C28 176.9(4)
C26 N4 C27 C28 -10.4(7)
C32 O6 C28 C29 -175.9(4)
C32 O6 C28 C27 -58.9(5)
O5 C27 C28 O6 -50.1(5)
N4 C27 C28 O6 133.6(4)
O5 C27 C28 C29 64.3(6)
N4 C27 C28 C29 -112.0(5)
O6 C28 C29 C30 -59.6(5)
C27 C28 C29 C30 -175.3(4)
O6 C28 C29 C31 177.0(4)
C27 C28 C29 C31 61.3(5)
C28 O6 C32 O7 3.5(7)
C28 O6 C32 C33 -173.2(4)
C37 N5 C33 C32 -70.0(5)
C36 N5 C33 C32 120.6(4)
C37 N5 C33 C34 171.4(4)
C36 N5 C33 C34 2.0(4)
O7 C32 C33 N5 167.1(4)
O6 C32 C33 N5 -16.1(6)
O7 C32 C33 C34 -77.0(6)
O6 C32 C33 C34 99.8(4)
N5 C33 C34 C35 -26.6(4)
C32 C33 C34 C35 -150.0(4)
C33 C34 C35 C36 40.9(4)
C37 N5 C36 C35 -144.7(4)
C33 N5 C36 C35 23.5(4)
C34 C35 C36 N5 -38.9(4)
C33 N5 C37 O8 2.5(6)
C36 N5 C37 O8 169.9(4)
C33 N5 C37 C38 179.1(3)
C36 N5 C37 C38 -13.5(6)
C42 N6 C38 C37 -133.6(4)
C42 N6 C38 C39 103.1(5)
O8 C37 C38 N6 -20.7(6)
N5 C37 C38 N6 162.6(4)
O8 C37 C38 C39 103.5(5)
N5 C37 C38 C39 -73.2(5)
N6 C38 C39 C41 -68.8(5)
C37 C38 C39 C41 169.1(4)
N6 C38 C39 C40 56.8(5)
C37 C38 C39 C40 -65.3(5)
C38 N6 C42 O9 -10.8(7)
C38 N6 C42 C43 173.1(4)
O9 C42 C43 C44 131.7(5)
N6 C42 C43 C44 -52.3(6)
O9 C42 C43 C48 -104.8(5)
N6 C42 C43 C48 71.2(5)
O9 C42 C43 C49 14.1(6)
N6 C42 C43 C49 -169.8(4)
C1 O10 C44 C45 -119.9(4)
C1 O10 C44 C43 113.8(4)
C42 C43 C44 O10 74.9(5)
C48 C43 C44 O10 -47.9(5)
C49 C43 C44 O10 -165.0(4)
C42 C43 C44 C45 -45.4(5)
C48 C43 C44 C45 -168.1(4)
C49 C43 C44 C45 74.7(5)
O10 C44 C45 C46 70.9(5)
C43 C44 C45 C46 -166.8(4)
C44 C45 C46 C47 173.7(4)
